data_7716355
loop_
_publ_author_name
'Russell, Jerred J.'
'DeJesus, Joseph F.'
'Smith, Brett A.'
'Nalaoh, Phattananawee'
'Vogiatzis, Konstantinos D.'
'Jenkins, David M.'

_publ_section_title
;
 Disparate reactivity of a chiral iron(II) tetracarbene complex with
 organic azides.
;
_journal_issue 26
_journal_name_full 'Dalton transactions (Cambridge, England : 2003)'
_journal_page_first 10819
_journal_page_last 10823
_journal_paper_doi 10.1039/d4dt01422g
_journal_volume 53
_journal_year 2024
_chemical_formula_moiety '2(C36 H58 B2 Fe N10)'
_chemical_formula_sum 'C72 H116 B4 Fe2 N20'
_chemical_formula_weight 1416.78
_space_group_crystal_system triclinic
_space_group_IT_number 1
_space_group_name_Hall 'P 1'
_space_group_name_H-M_alt 'P 1'
_atom_sites_solution_hydrogens geom
_atom_sites_solution_primary dual
_audit_creation_date 2022-11-07
_audit_creation_method
;
Olex2 1.5
(compiled 2022.04.07 svn.rca3783a0 for OlexSys, GUI svn.r6498)
;
_audit_update_record
;
2024-02-09 deposited with the CCDC.	2024-05-29 downloaded from the CCDC.
;
_cell_angle_alpha 105.924(8)
_cell_angle_beta 97.804(8)
_cell_angle_gamma 98.957(8)
_cell_formula_units_Z 1
_cell_length_a 11.847(3)
_cell_length_b 12.104(3)
_cell_length_c 16.289(5)
_cell_measurement_reflns_used 9742
_cell_measurement_temperature 100.00
_cell_measurement_theta_max 26.97
_cell_measurement_theta_min 2.50
_cell_volume 2179.2(10)
_computing_molecular_graphics 'Olex2 1.5 (Dolomanov et al., 2009)'
_computing_publication_material 'Olex2 1.5 (Dolomanov et al., 2009)'
_computing_structure_refinement 'SHELXL 2018/3 (Sheldrick, 2015)'
_computing_structure_solution 'SHELXT 2018/2 (Sheldrick, 2018)'
_diffrn_ambient_temperature 100.00
_diffrn_detector 'Bruker APEX2 area detector'
_diffrn_detector_area_resol_mean 7.9
_diffrn_detector_type 'CCD area detector'
_diffrn_measured_fraction_theta_full 0.999
_diffrn_measured_fraction_theta_max 0.999
_diffrn_measurement_device 'three-circle diffractometer'
_diffrn_measurement_device_type 'Bruker D8 Venture'
_diffrn_measurement_method '\w and \f scans'
_diffrn_radiation_monochromator 'mirror optics'
_diffrn_radiation_probe x-ray
_diffrn_radiation_type MoK\a
_diffrn_radiation_wavelength 0.71073
_diffrn_reflns_av_R_equivalents 0.0518
_diffrn_reflns_av_unetI/netI 0.0414
_diffrn_reflns_Laue_measured_fraction_full 0.999
_diffrn_reflns_Laue_measured_fraction_max 0.999
_diffrn_reflns_limit_h_max 14
_diffrn_reflns_limit_h_min -14
_diffrn_reflns_limit_k_max 15
_diffrn_reflns_limit_k_min -15
_diffrn_reflns_limit_l_max 20
_diffrn_reflns_limit_l_min -20
_diffrn_reflns_number 89349
_diffrn_reflns_point_group_measured_fraction_full 0.993
_diffrn_reflns_point_group_measured_fraction_max 0.991
_diffrn_reflns_theta_full 25.242
_diffrn_reflns_theta_max 26.372
_diffrn_reflns_theta_min 2.247
_diffrn_source 'microfocus sealed X-ray tube'
_diffrn_source_type 'Incoatec I\ms'
_exptl_absorpt_coefficient_mu 0.381
_exptl_absorpt_correction_T_max 0.7455
_exptl_absorpt_correction_T_min 0.6331
_exptl_absorpt_correction_type multi-scan
_exptl_absorpt_process_details
;
SADABS-2016/2 (Bruker,2016/2) was used for absorption correction.
wR2(int) was 0.1242 before and 0.0595 after correction.
The Ratio of minimum to maximum transmission is 0.8492.
The \l/2 correction factor is Not present.
;
_exptl_crystal_colour 'clear dark orange'
_exptl_crystal_colour_lustre clear
_exptl_crystal_colour_modifier dark
_exptl_crystal_colour_primary orange
_exptl_crystal_density_diffrn 1.080
_exptl_crystal_description plate
_exptl_crystal_F_000 760
_exptl_crystal_size_max 0.403
_exptl_crystal_size_mid 0.248
_exptl_crystal_size_min 0.046
_refine_diff_density_max 0.429
_refine_diff_density_min -0.379
_refine_diff_density_rms 0.043
_refine_ls_abs_structure_details
;
 Refined as an inversion twin.
;
_refine_ls_abs_structure_Flack 0.044(12)
_refine_ls_extinction_method none
_refine_ls_goodness_of_fit_ref 1.024
_refine_ls_hydrogen_treatment constr
_refine_ls_matrix_type full
_refine_ls_number_parameters 904
_refine_ls_number_reflns 17677
_refine_ls_number_restraints 3
_refine_ls_restrained_S_all 1.024
_refine_ls_R_factor_all 0.0427
_refine_ls_R_factor_gt 0.0377
_refine_ls_shift/su_max 0.002
_refine_ls_shift/su_mean 0.000
_refine_ls_structure_factor_coef Fsqd
_refine_ls_weighting_details 'w=1/[\s^2^(Fo^2^)+(0.0329P)^2^+0.9061P] where P=(Fo^2^+2Fc^2^)/3'
_refine_ls_weighting_scheme calc
_refine_ls_wR_factor_gt 0.0800
_refine_ls_wR_factor_ref 0.0820
_reflns_Friedel_coverage 0.983
_reflns_Friedel_fraction_full 0.988
_reflns_Friedel_fraction_max 0.982
_reflns_number_gt 16300
_reflns_number_total 17677
_reflns_threshold_expression 'I > 2\s(I)'
_cod_data_source_file d4dt01422g3.cif
_cod_data_source_block mo_jenkins_jerred_jr0221_0m
_cod_depositor_comments 'Adding full bibliography for 7716352--7716355.cif.'
_cod_original_cell_volume 2179.3(10)
_cod_database_code 7716355
_shelx_shelxl_version_number 2018/3
_shelx_space_group_comment
;
The symmetry employed for this shelxl refinement is uniquely defined
by the following loop, which should always be used as a source of
symmetry information in preference to the above space-group names.
They are only intended as comments.
;
_shelx_estimated_absorpt_t_max 0.983
_shelx_estimated_absorpt_t_min 0.862
_olex2_refinement_description
;
1. Twinned data refinement
 Scales: 0.956(12)
 0.044(12)
2. Fixed Uiso
 At 1.2 times of:
  All C(H) groups, All C(H,H) groups
 At 1.5 times of:
  All C(H,H,H) groups
3.a Ternary CH refined with riding coordinates:
 C1(H1), C6(H6), C28(H28), C29(H29), C38(H38), C43(H43), C60(H60), C61(H61)
3.b Secondary CH2 refined with riding coordinates:
 C2(H2A,H2B), C3(H3A,H3B), C4(H4A,H4B), C5(H5A,H5B), C30(H30A,H30B), C31(H31A,
 H31B), C32(H32A,H32B), C33(H33A,H33B), C39(H39A,H39B), C40(H40A,H40B),
 C41(H41A,H41B), C42(H42A,H42B), C62(H62A,H62B), C63(H63A,H63B), C64(H64A,H64B),
  C65(H65A,H65B)
3.c Aromatic/amide H refined with riding coordinates:
 C8(H8), C9(H9), C11(H11), C12(H12), C15(H15), C16(H16), C19(H19), C20(H20),
 C44(H44), C45(H45), C47(H47), C48(H48), C50(H50), C51(H51), C56(H56), C57(H57)
3.d Idealised Me refined as rotating group:
 C14(H14A,H14B,H14C), C23(H23A,H23B,H23C), C24(H24A,H24B,H24C), C25(H25A,H25B,
 H25C), C26(H26A,H26B,H26C), C27(H27A,H27B,H27C), C34(H34A,H34B,H34C), C35(H35A,
 H35B,H35C), C36(H36A,H36B,H36C), C37(H37A,H37B,H37C), C54(H54A,H54B,H54C),
 C58(H58A,H58B,H58C), C59(H59A,H59B,H59C), C67(H67A,H67B,H67C), C68(H68A,H68B,
 H68C), C69(H69A,H69B,H69C), C70(H70A,H70B,H70C), C71(H71A,H71B,H71C), C72(H72A,
 H72B,H72C), C73(H73A,H73B,H73C)
;
_olex2_submission_special_instructions 'No special instructions were received'

loop_
_space_group_symop_operation_xyz
'x, y, z'

loop_
_atom_site_label
_atom_site_type_symbol
_atom_site_fract_x
_atom_site_fract_y
_atom_site_fract_z
_atom_site_U_iso_or_equiv
_atom_site_adp_type
_atom_site_occupancy
_atom_site_site_symmetry_order
_atom_site_calc_flag
_atom_site_refinement_flags_posn
_atom_site_refinement_flags_adp
_atom_site_refinement_flags_occupancy
_atom_site_disorder_assembly
_atom_site_disorder_group
C1 C 0.2815(3) 0.7115(3) 0.4081(2) 0.0187(7) Uani 1 1 d . . . . .
H1 H 0.214595 0.751135 0.419203 0.022 Uiso 1 1 calc R U . . .
C2 C 0.2989(4) 0.7058(4) 0.3162(2) 0.0245(9) Uani 1 1 d . . . . .
H2A H 0.318337 0.786431 0.312207 0.029 Uiso 1 1 calc R U . . .
H2B H 0.365148 0.667362 0.303571 0.029 Uiso 1 1 calc R U . . .
C3 C 0.1912(4) 0.6384(3) 0.2490(2) 0.0282(9) Uani 1 1 d . . . . .
H3A H 0.126250 0.680021 0.258370 0.034 Uiso 1 1 calc R U . . .
H3B H 0.206695 0.633828 0.190092 0.034 Uiso 1 1 calc R U . . .
C4 C 0.1574(4) 0.5157(3) 0.2558(2) 0.0323(9) Uani 1 1 d . . . . .
H4A H 0.083873 0.474586 0.214635 0.039 Uiso 1 1 calc R U . . .
H4B H 0.218548 0.471142 0.239640 0.039 Uiso 1 1 calc R U . . .
C5 C 0.1420(4) 0.5193(3) 0.3470(3) 0.0251(9) Uani 1 1 d . . . . .
H5A H 0.125046 0.438012 0.350229 0.030 Uiso 1 1 calc R U . . .
H5B H 0.074273 0.554999 0.360065 0.030 Uiso 1 1 calc R U . . .
C6 C 0.2483(3) 0.5883(3) 0.4150(2) 0.0201(7) Uani 1 1 d . . . . .
H6 H 0.314189 0.548102 0.401692 0.024 Uiso 1 1 calc R U . . .
C7 C 0.3753(3) 0.8408(3) 0.5553(2) 0.0151(8) Uani 1 1 d . . . . .
C8 C 0.5602(3) 0.8708(3) 0.5382(3) 0.0211(8) Uani 1 1 d . . . . .
H8 H 0.642078 0.898322 0.550884 0.025 Uiso 1 1 calc R U . . .
C9 C 0.4980(3) 0.8009(3) 0.4615(2) 0.0215(8) Uani 1 1 d . . . . .
H9 H 0.526763 0.770177 0.410028 0.026 Uiso 1 1 calc R U . . .
C10 C 0.2133(3) 0.6718(3) 0.5715(2) 0.0168(8) Uani 1 1 d . . . . .
C11 C 0.1949(4) 0.4986(3) 0.5994(3) 0.0232(9) Uani 1 1 d . . . . .
H11 H 0.182386 0.441819 0.629320 0.028 Uiso 1 1 calc R U . . .
C12 C 0.2188(4) 0.4787(3) 0.5195(3) 0.0241(9) Uani 1 1 d . . . . .
H12 H 0.225925 0.405817 0.481776 0.029 Uiso 1 1 calc R U . . .
C13 C -0.0482(3) 0.8206(3) 0.5834(2) 0.0194(8) Uani 1 1 d . . . . .
C14 C -0.0640(4) 0.7179(4) 0.5000(3) 0.0317(10) Uani 1 1 d . . . . .
H14A H -0.047877 0.648226 0.515122 0.048 Uiso 1 1 calc R U . . .
H14B H -0.010114 0.738616 0.463442 0.048 Uiso 1 1 calc R U . . .
H14C H -0.144170 0.701349 0.468173 0.048 Uiso 1 1 calc R U . . .
C15 C 0.4778(3) 1.0990(4) 0.8246(2) 0.0213(8) Uani 1 1 d . . . . .
H15 H 0.548629 1.097858 0.859261 0.026 Uiso 1 1 calc R U . . .
C16 C 0.3960(3) 1.1553(3) 0.8526(2) 0.0216(8) Uani 1 1 d . . . . .
H16 H 0.399137 1.201713 0.910648 0.026 Uiso 1 1 calc R U . . .
C17 C 0.3368(3) 1.0648(3) 0.7106(2) 0.0162(8) Uani 1 1 d . . . . .
C18 C 0.1074(3) 0.8622(3) 0.7144(2) 0.0135(7) Uani 1 1 d . . . . .
C19 C 0.1625(4) 0.9622(3) 0.8563(2) 0.0215(8) Uani 1 1 d . . . . .
H19 H 0.172793 1.021420 0.910439 0.026 Uiso 1 1 calc R U . . .
C20 C 0.1993(4) 0.8604(3) 0.8428(2) 0.0205(8) Uani 1 1 d . . . . .
H20 H 0.242683 0.836117 0.885791 0.025 Uiso 1 1 calc R U . . .
N21 N 0.2683(3) 1.0219(3) 0.62917(19) 0.0167(7) Uani 1 1 d . . . . .
C22 C 0.2894(3) 1.0874(3) 0.5659(2) 0.0191(8) Uani 1 1 d . . . . .
C23 C 0.2358(4) 1.1967(4) 0.5839(3) 0.0277(9) Uani 1 1 d . . . . .
H23A H 0.154358 1.174963 0.588937 0.041 Uiso 1 1 calc R U . . .
H23B H 0.239671 1.230810 0.536124 0.041 Uiso 1 1 calc R U . . .
H23C H 0.278978 1.254231 0.638387 0.041 Uiso 1 1 calc R U . . .
C24 C -0.1376(4) 0.7892(4) 0.6379(3) 0.0259(9) Uani 1 1 d . . . . .
H24A H -0.216404 0.777483 0.604961 0.039 Uiso 1 1 calc R U . . .
H24B H -0.126573 0.853142 0.692162 0.039 Uiso 1 1 calc R U . . .
H24C H -0.126697 0.716884 0.651114 0.039 Uiso 1 1 calc R U . . .
C25 C -0.0732(4) 0.9286(4) 0.5570(3) 0.0264(9) Uani 1 1 d . . . . .
H25A H -0.006272 0.962281 0.536130 0.040 Uiso 1 1 calc R U . . .
H25B H -0.087141 0.987336 0.607505 0.040 Uiso 1 1 calc R U . . .
H25C H -0.142240 0.904945 0.510722 0.040 Uiso 1 1 calc R U . . .
C26 C 0.5316(4) 0.8588(4) 0.7435(3) 0.0324(10) Uani 1 1 d . . . . .
H26A H 0.452875 0.812281 0.734147 0.049 Uiso 1 1 calc R U . . .
H26B H 0.560889 0.895108 0.805943 0.049 Uiso 1 1 calc R U . . .
H26C H 0.582910 0.807652 0.718918 0.049 Uiso 1 1 calc R U . . .
C27 C 0.6550(4) 1.0451(4) 0.7105(3) 0.0254(9) Uani 1 1 d . . . . .
H27A H 0.712678 0.997026 0.694881 0.038 Uiso 1 1 calc R U . . .
H27B H 0.678368 1.092866 0.771573 0.038 Uiso 1 1 calc R U . . .
H27C H 0.650084 1.096608 0.673584 0.038 Uiso 1 1 calc R U . . .
C28 C 0.1962(3) 1.1712(3) 0.8013(2) 0.0173(7) Uani 1 1 d . . . . .
H28 H 0.200255 1.184179 0.865059 0.021 Uiso 1 1 calc R U . . .
C29 C 0.0885(3) 1.0733(3) 0.7574(2) 0.0165(7) Uani 1 1 d . . . . .
H29 H 0.076600 1.059084 0.693084 0.020 Uiso 1 1 calc R U . . .
C30 C -0.0187(4) 1.1128(3) 0.7908(3) 0.0232(9) Uani 1 1 d . . . . .
H30A H -0.089227 1.052778 0.759182 0.028 Uiso 1 1 calc R U . . .
H30B H -0.010738 1.118901 0.853258 0.028 Uiso 1 1 calc R U . . .
C31 C -0.0337(4) 1.2313(3) 0.7788(3) 0.0269(9) Uani 1 1 d . . . . .
H31A H -0.049201 1.223867 0.716103 0.032 Uiso 1 1 calc R U . . .
H31B H -0.101091 1.255183 0.803683 0.032 Uiso 1 1 calc R U . . .
C32 C 0.0752(3) 1.3236(3) 0.8236(3) 0.0273(8) Uani 1 1 d . . . . .
H32A H 0.088239 1.333837 0.886839 0.033 Uiso 1 1 calc R U . . .
H32B H 0.064901 1.399574 0.815041 0.033 Uiso 1 1 calc R U . . .
C33 C 0.1803(4) 1.2882(3) 0.7873(3) 0.0251(9) Uani 1 1 d . . . . .
H33A H 0.250744 1.349278 0.817034 0.030 Uiso 1 1 calc R U . . .
H33B H 0.168661 1.280298 0.724472 0.030 Uiso 1 1 calc R U . . .
C34 C 0.2497(4) 0.6267(4) 0.7931(3) 0.0249(9) Uani 1 1 d . . . . .
H34A H 0.252522 0.543387 0.771825 0.037 Uiso 1 1 calc R U . . .
H34B H 0.225185 0.643104 0.849611 0.037 Uiso 1 1 calc R U . . .
H34C H 0.327114 0.674373 0.799544 0.037 Uiso 1 1 calc R U . . .
C35 C 0.0253(4) 0.5903(4) 0.7169(3) 0.0231(9) Uani 1 1 d . . . . .
H35A H -0.022553 0.588933 0.662471 0.035 Uiso 1 1 calc R U . . .
H35B H -0.007128 0.630998 0.766169 0.035 Uiso 1 1 calc R U . . .
H35C H 0.025939 0.509689 0.717614 0.035 Uiso 1 1 calc R U . . .
C36 C 0.4177(4) 1.1288(4) 0.5643(3) 0.0309(10) Uani 1 1 d . . . . .
H36A H 0.458122 1.176994 0.622760 0.046 Uiso 1 1 calc R U . . .
H36B H 0.423797 1.175275 0.523880 0.046 Uiso 1 1 calc R U . . .
H36C H 0.453271 1.060458 0.545384 0.046 Uiso 1 1 calc R U . . .
C37 C 0.2296(4) 1.0079(3) 0.4746(2) 0.0264(9) Uani 1 1 d . . . . .
H37A H 0.270722 0.943600 0.456641 0.040 Uiso 1 1 calc R U . . .
H37B H 0.231270 1.053747 0.433451 0.040 Uiso 1 1 calc R U . . .
H37C H 0.148727 0.975656 0.475296 0.040 Uiso 1 1 calc R U . . .
C38 C 0.8086(3) 0.2030(3) 0.3616(2) 0.0205(7) Uani 1 1 d . . . . .
H38 H 0.842910 0.131212 0.354000 0.025 Uiso 1 1 calc R U . . .
C39 C 0.8849(4) 0.2983(4) 0.4404(3) 0.0289(10) Uani 1 1 d . . . . .
H39A H 0.964914 0.314898 0.429274 0.035 Uiso 1 1 calc R U . . .
H39B H 0.854160 0.371404 0.448823 0.035 Uiso 1 1 calc R U . . .
C40 C 0.8882(4) 0.2615(4) 0.5230(2) 0.0333(9) Uani 1 1 d . . . . .
H40A H 0.926371 0.193260 0.517108 0.040 Uiso 1 1 calc R U . . .
H40B H 0.934458 0.326681 0.573109 0.040 Uiso 1 1 calc R U . . .
C41 C 0.7660(4) 0.2293(3) 0.5392(2) 0.0309(9) Uani 1 1 d . . . . .
H41A H 0.730490 0.299551 0.550527 0.037 Uiso 1 1 calc R U . . .
H41B H 0.769388 0.201752 0.591188 0.037 Uiso 1 1 calc R U . . .
C42 C 0.6913(4) 0.1331(4) 0.4607(3) 0.0270(9) Uani 1 1 d . . . . .
H42A H 0.611508 0.114387 0.471757 0.032 Uiso 1 1 calc R U . . .
H42B H 0.724033 0.061179 0.451929 0.032 Uiso 1 1 calc R U . . .
C43 C 0.6864(3) 0.1715(3) 0.3780(2) 0.0212(7) Uani 1 1 d . . . . .
H43 H 0.652746 0.243839 0.388389 0.025 Uiso 1 1 calc R U . . .
C44 C 0.8282(3) 0.3501(3) 0.2749(2) 0.0211(8) Uani 1 1 d . . . . .
H44 H 0.830528 0.421088 0.318944 0.025 Uiso 1 1 calc R U . . .
C45 C 0.8401(4) 0.3380(3) 0.1931(3) 0.0224(9) Uani 1 1 d . . . . .
H45 H 0.852879 0.400324 0.168406 0.027 Uiso 1 1 calc R U . . .
C46 C 0.8121(3) 0.1573(3) 0.2047(2) 0.0166(8) Uani 1 1 d . . . . .
C47 C 0.4901(3) 0.0545(3) 0.3043(2) 0.0214(8) Uani 1 1 d . . . . .
H47 H 0.451304 0.090197 0.348740 0.026 Uiso 1 1 calc R U . . .
C48 C 0.4415(4) -0.0297(4) 0.2301(3) 0.0234(9) Uani 1 1 d . . . . .
H48 H 0.361140 -0.064987 0.212508 0.028 Uiso 1 1 calc R U . . .
C49 C 0.6327(4) 0.0102(3) 0.2291(2) 0.0177(8) Uani 1 1 d . . . . .
C50 C 0.8147(4) -0.0098(3) -0.0695(2) 0.0190(8) Uani 1 1 d . . . . .
H50 H 0.778907 0.024744 -0.109193 0.023 Uiso 1 1 calc R U . . .
C51 C 0.8397(4) -0.1161(3) -0.0904(2) 0.0231(9) Uani 1 1 d . . . . .
H51 H 0.825027 -0.169846 -0.147330 0.028 Uiso 1 1 calc R U . . .
C52 C 0.8967(3) -0.0360(3) 0.0536(2) 0.0154(8) Uani 1 1 d . . . . .
C53 C 0.7141(4) -0.2457(3) 0.2368(2) 0.0184(8) Uani 1 1 d . . . . .
C54 C 0.7616(5) -0.1612(4) 0.3272(3) 0.0354(11) Uani 1 1 d . . . . .
H54A H 0.755059 -0.203432 0.370308 0.053 Uiso 1 1 calc R U . . .
H54B H 0.716819 -0.098744 0.338254 0.053 Uiso 1 1 calc R U . . .
H54C H 0.843472 -0.126692 0.331427 0.053 Uiso 1 1 calc R U . . .
C55 C 0.6818(3) -0.2273(3) 0.0907(2) 0.0158(8) Uani 1 1 d . . . . .
C56 C 0.6514(3) -0.3256(3) -0.0522(2) 0.0203(8) Uani 1 1 d . . . . .
H56 H 0.661925 -0.372554 -0.106700 0.024 Uiso 1 1 calc R U . . .
C57 C 0.5613(3) -0.2725(4) -0.0367(2) 0.0226(9) Uani 1 1 d . . . . .
H57 H 0.496111 -0.276190 -0.079113 0.027 Uiso 1 1 calc R U . . .
C58 C 0.9933(4) 0.2449(3) 0.0605(3) 0.0223(9) Uani 1 1 d . . . . .
H58A H 0.998558 0.329590 0.072364 0.034 Uiso 1 1 calc R U . . .
H58B H 1.017597 0.212924 0.005171 0.034 Uiso 1 1 calc R U . . .
H58C H 1.044122 0.230143 0.107380 0.034 Uiso 1 1 calc R U . . .
C59 C 0.7689(4) 0.2228(3) -0.0081(3) 0.0245(9) Uani 1 1 d . . . . .
H59A H 0.691149 0.175044 -0.016024 0.037 Uiso 1 1 calc R U . . .
H59B H 0.792663 0.212180 -0.064636 0.037 Uiso 1 1 calc R U . . .
H59C H 0.767463 0.305626 0.018054 0.037 Uiso 1 1 calc R U . . .
C60 C 0.9107(3) -0.2533(3) -0.0193(2) 0.0168(7) Uani 1 1 d . . . . .
H60 H 0.876153 -0.302961 -0.080221 0.020 Uiso 1 1 calc R U . . .
C61 C 0.8467(3) -0.3113(3) 0.0378(2) 0.0152(7) Uani 1 1 d . . . . .
H61 H 0.885257 -0.272796 0.099930 0.018 Uiso 1 1 calc R U . . .
C62 C 0.8547(3) -0.4409(3) 0.0125(3) 0.0204(8) Uani 1 1 d . . . . .
H62A H 0.815417 -0.479138 0.050468 0.024 Uiso 1 1 calc R U . . .
H62B H 0.813785 -0.480177 -0.048219 0.024 Uiso 1 1 calc R U . . .
C63 C 0.9810(3) -0.4559(3) 0.0211(2) 0.0220(7) Uani 1 1 d . . . . .
H63A H 1.019374 -0.424778 0.083007 0.026 Uiso 1 1 calc R U . . .
H63B H 0.982822 -0.540390 0.000785 0.026 Uiso 1 1 calc R U . . .
C64 C 1.0476(3) -0.3922(3) -0.0316(2) 0.0219(8) Uani 1 1 d . . . . .
H64A H 1.015666 -0.429963 -0.094346 0.026 Uiso 1 1 calc R U . . .
H64B H 1.130349 -0.398117 -0.020935 0.026 Uiso 1 1 calc R U . . .
C65 C 1.0387(4) -0.2630(3) -0.0072(3) 0.0208(8) Uani 1 1 d . . . . .
H65A H 1.078841 -0.224133 -0.044455 0.025 Uiso 1 1 calc R U . . .
H65B H 1.077079 -0.223074 0.054045 0.025 Uiso 1 1 calc R U . . .
C66 C 1.0508(4) 0.0093(3) 0.1864(2) 0.0209(9) Uani 1 1 d . . . . .
C67 C 1.1383(3) 0.0254(3) 0.1280(3) 0.0213(8) Uani 1 1 d . . . . .
H67A H 1.217379 0.044973 0.162181 0.032 Uiso 1 1 calc R U . . .
H67B H 1.125003 0.089015 0.103878 0.032 Uiso 1 1 calc R U . . .
H67C H 1.128782 -0.047530 0.080566 0.032 Uiso 1 1 calc R U . . .
C68 C 0.7756(4) -0.3498(4) 0.2238(3) 0.0318(10) Uani 1 1 d . . . . .
H68A H 0.859609 -0.321290 0.231823 0.048 Uiso 1 1 calc R U . . .
H68B H 0.746804 -0.403700 0.164944 0.048 Uiso 1 1 calc R U . . .
H68C H 0.759627 -0.390946 0.266372 0.048 Uiso 1 1 calc R U . . .
C69 C 0.5841(4) -0.2923(4) 0.2299(3) 0.0256(9) Uani 1 1 d . . . . .
H69A H 0.574032 -0.339327 0.269735 0.038 Uiso 1 1 calc R U . . .
H69B H 0.550414 -0.341161 0.170229 0.038 Uiso 1 1 calc R U . . .
H69C H 0.544616 -0.226179 0.245493 0.038 Uiso 1 1 calc R U . . .
C70 C 0.3631(4) -0.2116(4) 0.0639(3) 0.0280(9) Uani 1 1 d . . . . .
H70A H 0.361608 -0.260002 0.103232 0.042 Uiso 1 1 calc R U . . .
H70B H 0.345905 -0.262465 0.003560 0.042 Uiso 1 1 calc R U . . .
H70C H 0.304599 -0.162719 0.072986 0.042 Uiso 1 1 calc R U . . .
C71 C 0.4964(4) -0.0327(4) 0.0304(3) 0.0276(9) Uani 1 1 d . . . . .
H71A H 0.442023 0.018847 0.047721 0.041 Uiso 1 1 calc R U . . .
H71B H 0.474460 -0.073585 -0.032095 0.041 Uiso 1 1 calc R U . . .
H71C H 0.575429 0.014368 0.043359 0.041 Uiso 1 1 calc R U . . .
C72 C 1.0735(4) -0.0863(4) 0.2290(3) 0.0241(9) Uani 1 1 d . . . . .
H72A H 1.072117 -0.159336 0.183693 0.036 Uiso 1 1 calc R U . . .
H72B H 1.012946 -0.099566 0.262649 0.036 Uiso 1 1 calc R U . . .
H72C H 1.149752 -0.060685 0.267606 0.036 Uiso 1 1 calc R U . . .
C73 C 1.0681(3) 0.1257(3) 0.2603(2) 0.0242(9) Uani 1 1 d . . . . .
H73A H 1.148022 0.145565 0.292991 0.036 Uiso 1 1 calc R U . . .
H73B H 1.013551 0.116828 0.299294 0.036 Uiso 1 1 calc R U . . .
H73C H 1.053680 0.188410 0.235395 0.036 Uiso 1 1 calc R U . . .
B1 B 0.5283(4) 0.9601(4) 0.6962(3) 0.0178(9) Uani 1 1 d . . . . .
B2 B 0.1575(4) 0.6587(4) 0.7243(3) 0.0172(9) Uani 1 1 d . . . . .
B3 B 0.8605(4) 0.1823(4) 0.0551(3) 0.0202(10) Uani 1 1 d . . . . .
B4 B 0.4917(4) -0.1278(4) 0.0836(3) 0.0229(10) Uani 1 1 d . . . . .
Fe1 Fe 0.22755(3) 0.84416(3) 0.59470(3) 0.01349(12) Uani 1 1 d . . . . .
Fe2 Fe 0.78185(4) -0.01109(3) 0.18983(3) 0.01402(11) Uani 1 1 d . . . . .
N1 N 0.0720(3) 0.8328(3) 0.62934(19) 0.0143(6) Uani 1 1 d . . . . .
N2 N 0.2313(3) 0.5861(3) 0.5024(2) 0.0197(7) Uani 1 1 d . . . . .
N3 N 0.6082(3) 0.0796(3) 0.30381(19) 0.0185(7) Uani 1 1 d . . . . .
N4 N 0.3834(3) 0.7824(2) 0.47241(19) 0.0158(6) Uani 1 1 d . . . . .
N5 N 0.4848(3) 0.8965(3) 0.5961(2) 0.0176(7) Uani 1 1 d . . . . .
N6 N 0.1914(3) 0.6167(3) 0.6313(2) 0.0185(7) Uani 1 1 d . . . . .
N7 N 0.4423(3) 1.0423(3) 0.7367(2) 0.0180(7) Uani 1 1 d . . . . .
N8 N 0.3056(3) 1.1354(3) 0.78364(19) 0.0173(7) Uani 1 1 d . . . . .
N9 N 0.1634(3) 0.7961(3) 0.75511(19) 0.0186(7) Uani 1 1 d . . . . .
N10 N 0.1066(3) 0.9649(3) 0.77655(19) 0.0169(7) Uani 1 1 d . . . . .
N11 N 0.8117(3) 0.2378(3) 0.28275(19) 0.0177(7) Uani 1 1 d . . . . .
N12 N 0.8309(3) 0.2200(3) 0.1493(2) 0.0162(7) Uani 1 1 d . . . . .
N13 N 0.5271(3) -0.0568(3) 0.1832(2) 0.0181(7) Uani 1 1 d . . . . .
N14 N 0.8488(3) 0.0424(3) 0.0188(2) 0.0157(7) Uani 1 1 d . . . . .
N15 N 0.8904(3) -0.1353(3) -0.01571(19) 0.0156(6) Uani 1 1 d . . . . .
N16 N 0.7365(3) -0.1798(3) 0.17396(19) 0.0153(7) Uani 1 1 d . . . . .
N17 N 0.5789(3) -0.2116(3) 0.0509(2) 0.0183(7) Uani 1 1 d . . . . .
N18 N 0.7260(3) -0.2980(3) 0.02726(18) 0.0161(6) Uani 1 1 d . . . . .
N19 N 0.9266(3) -0.0237(3) 0.1387(2) 0.0162(7) Uani 1 1 d . . . . .

loop_
_atom_site_aniso_label
_atom_site_aniso_U_11
_atom_site_aniso_U_22
_atom_site_aniso_U_33
_atom_site_aniso_U_23
_atom_site_aniso_U_13
_atom_site_aniso_U_12
C1 0.0222(19) 0.0159(17) 0.0181(17) 0.0063(13) 0.0033(14) 0.0024(14)
C2 0.027(2) 0.029(2) 0.0183(19) 0.0078(16) 0.0069(16) 0.0041(17)
C3 0.034(2) 0.029(2) 0.0181(18) 0.0050(15) 0.0018(16) 0.0033(17)
C4 0.034(2) 0.028(2) 0.023(2) -0.0005(16) 0.0000(17) -0.0066(17)
C5 0.028(2) 0.0172(18) 0.023(2) -0.0001(15) 0.0068(17) -0.0040(16)
C6 0.028(2) 0.0129(16) 0.0189(17) 0.0019(13) 0.0100(15) 0.0030(14)
C7 0.0153(19) 0.0067(16) 0.0232(19) 0.0046(14) 0.0026(15) 0.0028(13)
C8 0.0124(19) 0.023(2) 0.029(2) 0.0078(16) 0.0090(16) 0.0021(15)
C9 0.021(2) 0.0209(18) 0.0240(19) 0.0058(15) 0.0087(15) 0.0071(15)
C10 0.0148(19) 0.0131(18) 0.024(2) 0.0069(15) 0.0074(15) 0.0027(14)
C11 0.030(2) 0.0148(19) 0.029(2) 0.0103(16) 0.0092(17) 0.0070(16)
C12 0.032(2) 0.0110(17) 0.033(2) 0.0069(15) 0.0115(17) 0.0087(15)
C13 0.0120(19) 0.022(2) 0.025(2) 0.0087(16) 0.0012(15) 0.0039(15)
C14 0.027(2) 0.028(2) 0.030(2) -0.0010(17) -0.0106(18) 0.0076(17)
C15 0.0147(19) 0.028(2) 0.0177(18) 0.0053(15) -0.0001(14) 0.0006(15)
C16 0.015(2) 0.028(2) 0.0165(18) 0.0034(15) -0.0016(15) -0.0013(15)
C17 0.020(2) 0.0098(17) 0.0161(17) 0.0026(13) 0.0002(14) -0.0011(14)
C18 0.0139(18) 0.0090(16) 0.0188(18) 0.0064(13) 0.0030(14) 0.0022(13)
C19 0.031(2) 0.0154(18) 0.0171(18) 0.0055(14) 0.0057(16) 0.0011(15)
C20 0.022(2) 0.0212(19) 0.0180(18) 0.0110(15) -0.0005(15) -0.0018(15)
N21 0.0216(17) 0.0130(15) 0.0159(15) 0.0053(12) 0.0033(13) 0.0033(12)
C22 0.021(2) 0.0183(19) 0.0194(18) 0.0089(15) 0.0041(15) 0.0025(15)
C23 0.042(3) 0.024(2) 0.025(2) 0.0135(16) 0.0120(18) 0.0151(18)
C24 0.019(2) 0.025(2) 0.036(2) 0.0132(18) 0.0044(17) 0.0044(16)
C25 0.029(2) 0.029(2) 0.023(2) 0.0085(17) 0.0044(18) 0.0097(18)
C26 0.038(3) 0.024(2) 0.037(2) 0.0140(18) 0.0020(19) 0.0051(18)
C27 0.021(2) 0.026(2) 0.024(2) 0.0014(17) 0.0019(17) 0.0041(17)
C28 0.0162(18) 0.0157(16) 0.0187(17) 0.0035(14) 0.0060(14) -0.0002(13)
C29 0.0188(18) 0.0143(16) 0.0170(17) 0.0065(14) 0.0020(14) 0.0029(13)
C30 0.022(2) 0.0189(19) 0.030(2) 0.0071(16) 0.0087(17) 0.0029(16)
C31 0.029(2) 0.025(2) 0.029(2) 0.0069(16) 0.0046(17) 0.0132(17)
C32 0.035(2) 0.0160(17) 0.035(2) 0.0075(16) 0.0124(17) 0.0148(15)
C33 0.030(2) 0.0175(19) 0.029(2) 0.0051(16) 0.0127(17) 0.0034(16)
C34 0.028(2) 0.019(2) 0.031(2) 0.0122(17) 0.0061(18) 0.0054(16)
C35 0.024(2) 0.022(2) 0.028(2) 0.0128(17) 0.0101(17) 0.0071(17)
C36 0.039(3) 0.026(2) 0.037(2) 0.0214(19) 0.013(2) 0.009(2)
C37 0.036(2) 0.021(2) 0.024(2) 0.0104(16) 0.0041(17) 0.0031(17)
C38 0.026(2) 0.0161(17) 0.0191(17) 0.0036(14) 0.0077(15) 0.0025(14)
C39 0.025(2) 0.028(2) 0.029(2) 0.0040(18) 0.0046(18) 0.0016(18)
C40 0.038(2) 0.032(2) 0.0225(19) 0.0029(17) -0.0003(17) -0.0023(18)
C41 0.040(3) 0.032(2) 0.0215(19) 0.0087(16) 0.0101(17) 0.0076(18)
C42 0.024(2) 0.029(2) 0.025(2) 0.0058(17) 0.0089(17) -0.0020(17)
C43 0.024(2) 0.0149(16) 0.0195(17) -0.0031(13) 0.0055(15) 0.0031(14)
C44 0.025(2) 0.0113(17) 0.028(2) 0.0044(14) 0.0087(16) 0.0040(14)
C45 0.029(2) 0.0080(17) 0.031(2) 0.0065(15) 0.0056(17) 0.0043(15)
C46 0.0109(18) 0.0176(19) 0.0192(19) 0.0039(15) 0.0025(14) 0.0004(14)
C47 0.0177(19) 0.0173(18) 0.030(2) 0.0038(15) 0.0122(16) 0.0056(14)
C48 0.017(2) 0.021(2) 0.032(2) 0.0080(17) 0.0044(17) 0.0046(16)
C49 0.022(2) 0.0125(18) 0.0212(19) 0.0080(15) 0.0061(16) 0.0046(15)
C50 0.026(2) 0.0161(17) 0.0184(18) 0.0099(14) 0.0045(15) 0.0049(15)
C51 0.034(2) 0.0209(19) 0.0138(17) 0.0049(14) 0.0024(15) 0.0048(16)
C52 0.0136(18) 0.0162(18) 0.0165(17) 0.0060(14) 0.0049(14) -0.0004(14)
C53 0.027(2) 0.0132(17) 0.0188(18) 0.0086(14) 0.0098(16) 0.0051(15)
C54 0.055(3) 0.029(2) 0.020(2) 0.0097(17) 0.0031(19) 0.000(2)
C55 0.0138(18) 0.0122(17) 0.0233(19) 0.0082(14) 0.0063(15) 0.0006(14)
C56 0.018(2) 0.0243(19) 0.0149(18) 0.0023(15) -0.0010(15) 0.0031(15)
C57 0.0149(19) 0.027(2) 0.0214(19) 0.0046(16) -0.0020(15) 0.0018(15)
C58 0.025(2) 0.019(2) 0.0209(19) 0.0055(16) 0.0040(16) -0.0023(16)
C59 0.027(2) 0.0162(19) 0.028(2) 0.0051(16) -0.0020(17) 0.0075(16)
C60 0.0223(19) 0.0102(15) 0.0193(17) 0.0047(14) 0.0064(15) 0.0051(13)
C61 0.0154(17) 0.0109(15) 0.0184(17) 0.0035(13) 0.0038(13) 0.0012(12)
C62 0.028(2) 0.0090(17) 0.028(2) 0.0086(15) 0.0099(16) 0.0035(14)
C63 0.028(2) 0.0124(16) 0.0279(19) 0.0082(14) 0.0071(16) 0.0059(14)
C64 0.0209(19) 0.0171(17) 0.034(2) 0.0123(16) 0.0096(16) 0.0098(14)
C65 0.022(2) 0.0124(18) 0.031(2) 0.0092(15) 0.0106(17) 0.0042(15)
C66 0.025(2) 0.0157(19) 0.0197(19) 0.0037(15) 0.0005(16) 0.0041(16)
C67 0.0140(19) 0.0150(18) 0.031(2) 0.0031(15) 0.0037(15) -0.0017(14)
C68 0.046(3) 0.033(2) 0.033(2) 0.0221(19) 0.019(2) 0.021(2)
C69 0.017(2) 0.032(2) 0.034(2) 0.0169(18) 0.0113(17) 0.0027(17)
C70 0.017(2) 0.027(2) 0.035(2) 0.0036(18) 0.0049(17) -0.0003(17)
C71 0.035(2) 0.021(2) 0.028(2) 0.0093(16) 0.0001(18) 0.0086(18)
C72 0.019(2) 0.027(2) 0.029(2) 0.0130(17) 0.0023(17) 0.0083(17)
C73 0.016(2) 0.029(2) 0.023(2) 0.0047(16) 0.0005(15) 0.0011(16)
B1 0.018(2) 0.015(2) 0.025(2) 0.0079(17) 0.0068(18) 0.0100(17)
B2 0.015(2) 0.016(2) 0.024(2) 0.0111(17) 0.0063(17) 0.0008(17)
B3 0.032(3) 0.009(2) 0.021(2) 0.0058(17) 0.0067(19) 0.0055(18)
B4 0.020(2) 0.019(2) 0.027(2) 0.0045(19) -0.0010(19) 0.0025(18)
Fe1 0.0122(3) 0.0109(2) 0.0177(3) 0.0049(2) 0.0039(2) 0.0013(2)
Fe2 0.0145(3) 0.0101(2) 0.0185(2) 0.00571(19) 0.0044(2) 0.00183(19)
N1 0.0119(15) 0.0129(14) 0.0183(15) 0.0057(12) 0.0034(12) 0.0008(11)
N2 0.0220(17) 0.0136(15) 0.0243(16) 0.0049(12) 0.0079(13) 0.0037(12)
N3 0.0209(17) 0.0153(15) 0.0186(15) 0.0024(12) 0.0051(12) 0.0051(12)
N4 0.0135(15) 0.0119(14) 0.0224(15) 0.0063(11) 0.0050(12) 0.0005(11)
N5 0.0152(17) 0.0127(16) 0.0236(17) 0.0055(13) 0.0028(14) -0.0006(13)
N6 0.0191(17) 0.0141(16) 0.0232(17) 0.0051(13) 0.0080(13) 0.0036(13)
N7 0.0114(16) 0.0220(17) 0.0213(16) 0.0075(13) 0.0014(13) 0.0052(13)
N8 0.0141(16) 0.0210(16) 0.0164(15) 0.0038(12) 0.0042(12) 0.0047(12)
N9 0.0225(18) 0.0175(16) 0.0161(15) 0.0054(13) 0.0053(13) 0.0031(13)
N10 0.0207(16) 0.0130(14) 0.0171(15) 0.0061(12) 0.0038(12) 0.0007(12)
N11 0.0196(17) 0.0122(14) 0.0209(15) 0.0040(12) 0.0064(12) 0.0013(12)
N12 0.0183(17) 0.0100(15) 0.0214(16) 0.0083(13) 0.0020(13) 0.0013(12)
N13 0.0162(17) 0.0180(17) 0.0248(17) 0.0092(14) 0.0103(14) 0.0066(13)
N14 0.0182(17) 0.0109(15) 0.0192(15) 0.0088(12) 0.0008(12) 0.0010(12)
N15 0.0231(17) 0.0129(14) 0.0149(15) 0.0076(12) 0.0064(12) 0.0068(12)
N16 0.0168(16) 0.0141(15) 0.0163(15) 0.0060(12) 0.0071(12) 0.0013(12)
N17 0.0161(17) 0.0171(16) 0.0196(16) 0.0045(13) 0.0034(13) -0.0007(13)
N18 0.0147(15) 0.0180(15) 0.0154(15) 0.0055(12) 0.0015(12) 0.0036(12)
N19 0.0124(16) 0.0156(15) 0.0195(16) 0.0045(12) 0.0012(12) 0.0028(12)

loop_
_atom_type_symbol
_atom_type_description
_atom_type_scat_dispersion_real
_atom_type_scat_dispersion_imag
_atom_type_scat_source
C C 0.0033 0.0016 'International Tables Vol C Tables 4.2.6.8 and 6.1.1.4'
H H 0.0000 0.0000 'International Tables Vol C Tables 4.2.6.8 and 6.1.1.4'
B B 0.0013 0.0007 'International Tables Vol C Tables 4.2.6.8 and 6.1.1.4'
Fe Fe 0.3463 0.8444 'International Tables Vol C Tables 4.2.6.8 and 6.1.1.4'
N N 0.0061 0.0033 'International Tables Vol C Tables 4.2.6.8 and 6.1.1.4'

loop_
_geom_angle_atom_site_label_1
_geom_angle_atom_site_label_2
_geom_angle_atom_site_label_3
_geom_angle
_geom_angle_site_symmetry_1
_geom_angle_site_symmetry_3
_geom_angle_publ_flag
C2 C1 H1 107.5 . . ?
C6 C1 H1 107.5 . . ?
C6 C1 C2 110.1(3) . . ?
N4 C1 H1 107.5 . . ?
N4 C1 C2 111.2(3) . . ?
N4 C1 C6 112.9(3) . . ?
C1 C2 H2A 109.2 . . ?
C1 C2 H2B 109.2 . . ?
H2A C2 H2B 107.9 . . ?
C3 C2 C1 111.9(3) . . ?
C3 C2 H2A 109.2 . . ?
C3 C2 H2B 109.2 . . ?
C2 C3 H3A 109.6 . . ?
C2 C3 H3B 109.6 . . ?
H3A C3 H3B 108.1 . . ?
C4 C3 C2 110.2(3) . . ?
C4 C3 H3A 109.6 . . ?
C4 C3 H3B 109.6 . . ?
C3 C4 H4A 109.4 . . ?
C3 C4 H4B 109.4 . . ?
H4A C4 H4B 108.0 . . ?
C5 C4 C3 111.0(3) . . ?
C5 C4 H4A 109.4 . . ?
C5 C4 H4B 109.4 . . ?
C4 C5 H5A 109.0 . . ?
C4 C5 H5B 109.0 . . ?
C4 C5 C6 112.8(3) . . ?
H5A C5 H5B 107.8 . . ?
C6 C5 H5A 109.0 . . ?
C6 C5 H5B 109.0 . . ?
C1 C6 H6 107.1 . . ?
C5 C6 C1 110.5(3) . . ?
C5 C6 H6 107.1 . . ?
N2 C6 C1 113.5(3) . . ?
N2 C6 C5 111.1(3) . . ?
N2 C6 H6 107.1 . . ?
N4 C7 Fe1 123.0(3) . . ?
N5 C7 Fe1 130.9(3) . . ?
N5 C7 N4 106.0(3) . . ?
C9 C8 H8 125.6 . . ?
C9 C8 N5 108.7(3) . . ?
N5 C8 H8 125.6 . . ?
C8 C9 H9 126.9 . . ?
C8 C9 N4 106.1(3) . . ?
N4 C9 H9 126.9 . . ?
N2 C10 Fe1 132.0(3) . . ?
N6 C10 Fe1 122.9(3) . . ?
N6 C10 N2 104.9(3) . . ?
C12 C11 H11 125.9 . . ?
C12 C11 N6 108.2(3) . . ?
N6 C11 H11 125.9 . . ?
C11 C12 H12 126.8 . . ?
C11 C12 N2 106.3(3) . . ?
N2 C12 H12 126.8 . . ?
C14 C13 C24 108.8(3) . . ?
C14 C13 C25 108.0(3) . . ?
C24 C13 C25 108.6(3) . . ?
N1 C13 C14 105.1(3) . . ?
N1 C13 C24 110.9(3) . . ?
N1 C13 C25 115.2(3) . . ?
C13 C14 H14A 109.5 . . ?
C13 C14 H14B 109.5 . . ?
C13 C14 H14C 109.5 . . ?
H14A C14 H14B 109.5 . . ?
H14A C14 H14C 109.5 . . ?
H14B C14 H14C 109.5 . . ?
C16 C15 H15 125.8 . . ?
C16 C15 N7 108.5(3) . . ?
N7 C15 H15 125.8 . . ?
C15 C16 H16 125.5 . . ?
C15 C16 N8 109.0(3) . . ?
N8 C16 H16 125.5 . . ?
N21 C17 N8 125.0(3) . . ?
N7 C17 N21 127.6(3) . . ?
N7 C17 N8 107.3(3) . . ?
N1 C18 N9 123.9(3) . . ?
N1 C18 N10 128.7(3) . . ?
N9 C18 N10 107.2(3) . . ?
C20 C19 H19 126.4 . . ?
C20 C19 N10 107.3(3) . . ?
N10 C19 H19 126.4 . . ?
C19 C20 H20 125.6 . . ?
C19 C20 N9 108.7(3) . . ?
N9 C20 H20 125.6 . . ?
C17 N21 C22 117.7(3) . . ?
C17 N21 Fe1 109.5(2) . . ?
C22 N21 Fe1 122.9(2) . . ?
N21 C22 C23 111.2(3) . . ?
N21 C22 C36 114.8(3) . . ?
N21 C22 C37 108.4(3) . . ?
C23 C22 C36 106.6(3) . . ?
C23 C22 C37 107.2(3) . . ?
C36 C22 C37 108.3(3) . . ?
C22 C23 H23A 109.5 . . ?
C22 C23 H23B 109.5 . . ?
C22 C23 H23C 109.5 . . ?
H23A C23 H23B 109.5 . . ?
H23A C23 H23C 109.5 . . ?
H23B C23 H23C 109.5 . . ?
C13 C24 H24A 109.5 . . ?
C13 C24 H24B 109.5 . . ?
C13 C24 H24C 109.5 . . ?
H24A C24 H24B 109.5 . . ?
H24A C24 H24C 109.5 . . ?
H24B C24 H24C 109.5 . . ?
C13 C25 H25A 109.5 . . ?
C13 C25 H25B 109.5 . . ?
C13 C25 H25C 109.5 . . ?
H25A C25 H25B 109.5 . . ?
H25A C25 H25C 109.5 . . ?
H25B C25 H25C 109.5 . . ?
H26A C26 H26B 109.5 . . ?
H26A C26 H26C 109.5 . . ?
H26B C26 H26C 109.5 . . ?
B1 C26 H26A 109.5 . . ?
B1 C26 H26B 109.5 . . ?
B1 C26 H26C 109.5 . . ?
H27A C27 H27B 109.5 . . ?
H27A C27 H27C 109.5 . . ?
H27B C27 H27C 109.5 . . ?
B1 C27 H27A 109.5 . . ?
B1 C27 H27B 109.5 . . ?
B1 C27 H27C 109.5 . . ?
C29 C28 H28 105.0 . . ?
C33 C28 H28 105.0 . . ?
C33 C28 C29 112.0(3) . . ?
N8 C28 H28 105.0 . . ?
N8 C28 C29 113.1(3) . . ?
N8 C28 C33 115.7(3) . . ?
C28 C29 H29 109.1 . . ?
C28 C29 C30 108.9(3) . . ?
C30 C29 H29 109.1 . . ?
N10 C29 C28 109.6(3) . . ?
N10 C29 H29 109.1 . . ?
N10 C29 C30 111.1(3) . . ?
C29 C30 H30A 109.2 . . ?
C29 C30 H30B 109.2 . . ?
H30A C30 H30B 107.9 . . ?
C31 C30 C29 112.3(3) . . ?
C31 C30 H30A 109.2 . . ?
C31 C30 H30B 109.2 . . ?
C30 C31 H31A 109.6 . . ?
C30 C31 H31B 109.6 . . ?
H31A C31 H31B 108.1 . . ?
C32 C31 C30 110.1(3) . . ?
C32 C31 H31A 109.6 . . ?
C32 C31 H31B 109.6 . . ?
C31 C32 H32A 109.5 . . ?
C31 C32 H32B 109.5 . . ?
C31 C32 C33 110.6(3) . . ?
H32A C32 H32B 108.1 . . ?
C33 C32 H32A 109.5 . . ?
C33 C32 H32B 109.5 . . ?
C28 C33 H33A 109.8 . . ?
C28 C33 H33B 109.8 . . ?
C32 C33 C28 109.3(3) . . ?
C32 C33 H33A 109.8 . . ?
C32 C33 H33B 109.8 . . ?
H33A C33 H33B 108.3 . . ?
H34A C34 H34B 109.5 . . ?
H34A C34 H34C 109.5 . . ?
H34B C34 H34C 109.5 . . ?
B2 C34 H34A 109.5 . . ?
B2 C34 H34B 109.5 . . ?
B2 C34 H34C 109.5 . . ?
H35A C35 H35B 109.5 . . ?
H35A C35 H35C 109.5 . . ?
H35B C35 H35C 109.5 . . ?
B2 C35 H35A 109.5 . . ?
B2 C35 H35B 109.5 . . ?
B2 C35 H35C 109.5 . . ?
C22 C36 H36A 109.5 . . ?
C22 C36 H36B 109.5 . . ?
C22 C36 H36C 109.5 . . ?
H36A C36 H36B 109.5 . . ?
H36A C36 H36C 109.5 . . ?
H36B C36 H36C 109.5 . . ?
C22 C37 H37A 109.5 . . ?
C22 C37 H37B 109.5 . . ?
C22 C37 H37C 109.5 . . ?
H37A C37 H37B 109.5 . . ?
H37A C37 H37C 109.5 . . ?
H37B C37 H37C 109.5 . . ?
C39 C38 H38 107.3 . . ?
C43 C38 H38 107.3 . . ?
C43 C38 C39 110.7(3) . . ?
N11 C38 H38 107.3 . . ?
N11 C38 C39 110.5(3) . . ?
N11 C38 C43 113.4(3) . . ?
C38 C39 H39A 109.3 . . ?
C38 C39 H39B 109.3 . . ?
H39A C39 H39B 108.0 . . ?
C40 C39 C38 111.6(3) . . ?
C40 C39 H39A 109.3 . . ?
C40 C39 H39B 109.3 . . ?
C39 C40 H40A 109.5 . . ?
C39 C40 H40B 109.5 . . ?
H40A C40 H40B 108.1 . . ?
C41 C40 C39 110.5(3) . . ?
C41 C40 H40A 109.5 . . ?
C41 C40 H40B 109.5 . . ?
C40 C41 H41A 109.6 . . ?
C40 C41 H41B 109.6 . . ?
C40 C41 C42 110.4(3) . . ?
H41A C41 H41B 108.1 . . ?
C42 C41 H41A 109.6 . . ?
C42 C41 H41B 109.6 . . ?
C41 C42 H42A 109.4 . . ?
C41 C42 H42B 109.4 . . ?
C41 C42 C43 111.1(3) . . ?
H42A C42 H42B 108.0 . . ?
C43 C42 H42A 109.4 . . ?
C43 C42 H42B 109.4 . . ?
C38 C43 C42 109.8(3) . . ?
C38 C43 H43 107.8 . . ?
C42 C43 H43 107.8 . . ?
N3 C43 C38 113.3(3) . . ?
N3 C43 C42 110.2(3) . . ?
N3 C43 H43 107.8 . . ?
C45 C44 H44 127.1 . . ?
C45 C44 N11 105.8(3) . . ?
N11 C44 H44 127.1 . . ?
C44 C45 H45 125.2 . . ?
C44 C45 N12 109.5(3) . . ?
N12 C45 H45 125.2 . . ?
N11 C46 Fe2 121.5(3) . . ?
N12 C46 Fe2 132.7(3) . . ?
N12 C46 N11 105.8(3) . . ?
C48 C47 H47 126.7 . . ?
C48 C47 N3 106.6(3) . . ?
N3 C47 H47 126.7 . . ?
C47 C48 H48 125.7 . . ?
C47 C48 N13 108.7(4) . . ?
N13 C48 H48 125.7 . . ?
N3 C49 Fe2 132.2(3) . . ?
N13 C49 Fe2 122.7(3) . . ?
N13 C49 N3 104.8(3) . . ?
C51 C50 H50 125.3 . . ?
C51 C50 N14 109.3(3) . . ?
N14 C50 H50 125.3 . . ?
C50 C51 H51 125.8 . . ?
C50 C51 N15 108.5(3) . . ?
N15 C51 H51 125.8 . . ?
N14 C52 N15 106.3(3) . . ?
N19 C52 N14 125.7(3) . . ?
N19 C52 N15 127.2(3) . . ?
C54 C53 C68 109.1(4) . . ?
C54 C53 C69 108.5(4) . . ?
C68 C53 C69 108.1(3) . . ?
N16 C53 C54 107.1(3) . . ?
N16 C53 C68 111.5(3) . . ?
N16 C53 C69 112.5(3) . . ?
C53 C54 H54A 109.5 . . ?
C53 C54 H54B 109.5 . . ?
C53 C54 H54C 109.5 . . ?
H54A C54 H54B 109.5 . . ?
H54A C54 H54C 109.5 . . ?
H54B C54 H54C 109.5 . . ?
N16 C55 N17 129.0(3) . . ?
N16 C55 N18 124.4(3) . . ?
N17 C55 N18 106.6(3) . . ?
C57 C56 H56 126.8 . . ?
C57 C56 N18 106.5(3) . . ?
N18 C56 H56 126.8 . . ?
C56 C57 H57 125.5 . . ?
C56 C57 N17 109.1(3) . . ?
N17 C57 H57 125.5 . . ?
H58A C58 H58B 109.5 . . ?
H58A C58 H58C 109.5 . . ?
H58B C58 H58C 109.5 . . ?
B3 C58 H58A 109.5 . . ?
B3 C58 H58B 109.5 . . ?
B3 C58 H58C 109.5 . . ?
H59A C59 H59B 109.5 . . ?
H59A C59 H59C 109.5 . . ?
H59B C59 H59C 109.5 . . ?
B3 C59 H59A 109.5 . . ?
B3 C59 H59B 109.5 . . ?
B3 C59 H59C 109.5 . . ?
C61 C60 H60 105.0 . . ?
C61 C60 C65 111.0(3) . . ?
C65 C60 H60 105.0 . . ?
N15 C60 H60 105.0 . . ?
N15 C60 C61 114.8(3) . . ?
N15 C60 C65 114.8(3) . . ?
C60 C61 H61 109.0 . . ?
C60 C61 C62 108.5(3) . . ?
C62 C61 H61 109.0 . . ?
N18 C61 C60 110.2(3) . . ?
N18 C61 H61 109.0 . . ?
N18 C61 C62 111.1(3) . . ?
C61 C62 H62A 109.3 . . ?
C61 C62 H62B 109.3 . . ?
H62A C62 H62B 108.0 . . ?
C63 C62 C61 111.5(3) . . ?
C63 C62 H62A 109.3 . . ?
C63 C62 H62B 109.3 . . ?
C62 C63 H63A 109.3 . . ?
C62 C63 H63B 109.3 . . ?
H63A C63 H63B 108.0 . . ?
C64 C63 C62 111.5(3) . . ?
C64 C63 H63A 109.3 . . ?
C64 C63 H63B 109.3 . . ?
C63 C64 H64A 109.4 . . ?
C63 C64 H64B 109.4 . . ?
C63 C64 C65 111.0(3) . . ?
H64A C64 H64B 108.0 . . ?
C65 C64 H64A 109.4 . . ?
C65 C64 H64B 109.4 . . ?
C60 C65 H65A 109.7 . . ?
C60 C65 H65B 109.7 . . ?
C64 C65 C60 109.7(3) . . ?
C64 C65 H65A 109.7 . . ?
C64 C65 H65B 109.7 . . ?
H65A C65 H65B 108.2 . . ?
C67 C66 C72 110.6(3) . . ?
C67 C66 C73 108.1(3) . . ?
C72 C66 C73 107.3(3) . . ?
N19 C66 C67 113.1(3) . . ?
N19 C66 C72 108.2(3) . . ?
N19 C66 C73 109.3(3) . . ?
C66 C67 H67A 109.5 . . ?
C66 C67 H67B 109.5 . . ?
C66 C67 H67C 109.5 . . ?
H67A C67 H67B 109.5 . . ?
H67A C67 H67C 109.5 . . ?
H67B C67 H67C 109.5 . . ?
C53 C68 H68A 109.5 . . ?
C53 C68 H68B 109.5 . . ?
C53 C68 H68C 109.5 . . ?
H68A C68 H68B 109.5 . . ?
H68A C68 H68C 109.5 . . ?
H68B C68 H68C 109.5 . . ?
C53 C69 H69A 109.5 . . ?
C53 C69 H69B 109.5 . . ?
C53 C69 H69C 109.5 . . ?
H69A C69 H69B 109.5 . . ?
H69A C69 H69C 109.5 . . ?
H69B C69 H69C 109.5 . . ?
H70A C70 H70B 109.5 . . ?
H70A C70 H70C 109.5 . . ?
H70B C70 H70C 109.5 . . ?
B4 C70 H70A 109.5 . . ?
B4 C70 H70B 109.5 . . ?
B4 C70 H70C 109.5 . . ?
H71A C71 H71B 109.5 . . ?
H71A C71 H71C 109.5 . . ?
H71B C71 H71C 109.5 . . ?
B4 C71 H71A 109.5 . . ?
B4 C71 H71B 109.5 . . ?
B4 C71 H71C 109.5 . . ?
C66 C72 H72A 109.5 . . ?
C66 C72 H72B 109.5 . . ?
C66 C72 H72C 109.5 . . ?
H72A C72 H72B 109.5 . . ?
H72A C72 H72C 109.5 . . ?
H72B C72 H72C 109.5 . . ?
C66 C73 H73A 109.5 . . ?
C66 C73 H73B 109.5 . . ?
C66 C73 H73C 109.5 . . ?
H73A C73 H73B 109.5 . . ?
H73A C73 H73C 109.5 . . ?
H73B C73 H73C 109.5 . . ?
C26 B1 C27 113.3(3) . . ?
N5 B1 C26 107.1(3) . . ?
N5 B1 C27 108.7(3) . . ?
N5 B1 N7 112.1(3) . . ?
N7 B1 C26 108.7(3) . . ?
N7 B1 C27 107.1(3) . . ?
C34 B2 C35 111.8(3) . . ?
N6 B2 C34 107.9(3) . . ?
N6 B2 C35 107.5(3) . . ?
N9 B2 C34 108.7(3) . . ?
N9 B2 C35 109.4(3) . . ?
N9 B2 N6 111.7(3) . . ?
C58 B3 C59 112.1(3) . . ?
N12 B3 C58 108.1(3) . . ?
N12 B3 C59 107.6(3) . . ?
N12 B3 N14 111.4(3) . . ?
N14 B3 C58 108.6(3) . . ?
N14 B3 C59 109.1(3) . . ?
C71 B4 C70 112.5(4) . . ?
N13 B4 C70 110.0(4) . . ?
N13 B4 C71 107.0(3) . . ?
N13 B4 N17 113.2(3) . . ?
N17 B4 C70 106.8(3) . . ?
N17 B4 C71 107.4(4) . . ?
C7 Fe1 C10 85.52(16) . . ?
C7 Fe1 N21 88.46(14) . . ?
C7 Fe1 N1 174.99(14) . . ?
C10 Fe1 N21 170.69(15) . . ?
C10 Fe1 N1 89.84(14) . . ?
N1 Fe1 N21 96.38(13) . . ?
C46 Fe2 C49 86.39(16) . . ?
C46 Fe2 N16 174.86(16) . . ?
C46 Fe2 N19 89.62(14) . . ?
C49 Fe2 N19 172.96(15) . . ?
N16 Fe2 C49 88.85(14) . . ?
N16 Fe2 N19 94.92(13) . . ?
C13 N1 Fe1 134.4(2) . . ?
C18 N1 C13 126.3(3) . . ?
C18 N1 Fe1 98.3(2) . . ?
C10 N2 C6 131.0(3) . . ?
C10 N2 C12 110.5(3) . . ?
C12 N2 C6 118.1(3) . . ?
C47 N3 C43 119.5(3) . . ?
C49 N3 C43 130.1(3) . . ?
C49 N3 C47 110.3(3) . . ?
C7 N4 C1 122.0(3) . . ?
C7 N4 C9 110.4(3) . . ?
C9 N4 C1 127.7(3) . . ?
C7 N5 C8 108.8(3) . . ?
C7 N5 B1 127.2(3) . . ?
C8 N5 B1 123.0(3) . . ?
C10 N6 C11 110.2(3) . . ?
C10 N6 B2 133.0(3) . . ?
C11 N6 B2 116.8(3) . . ?
C15 N7 B1 113.5(3) . . ?
C17 N7 C15 108.4(3) . . ?
C17 N7 B1 137.8(3) . . ?
C16 N8 C17 106.8(3) . . ?
C16 N8 C28 118.9(3) . . ?
C17 N8 C28 133.3(3) . . ?
C18 N9 C20 107.9(3) . . ?
C18 N9 B2 128.9(3) . . ?
C20 N9 B2 120.4(3) . . ?
C18 N10 C19 108.9(3) . . ?
C18 N10 C29 124.1(3) . . ?
C19 N10 C29 123.7(3) . . ?
C44 N11 C38 128.2(3) . . ?
C46 N11 C38 121.1(3) . . ?
C46 N11 C44 110.3(3) . . ?
C45 N12 B3 120.0(3) . . ?
C46 N12 C45 108.6(3) . . ?
C46 N12 B3 130.6(3) . . ?
C48 N13 B4 119.3(3) . . ?
C49 N13 C48 109.6(3) . . ?
C49 N13 B4 129.0(3) . . ?
C50 N14 C52 107.8(3) . . ?
C50 N14 B3 117.6(3) . . ?
C52 N14 B3 131.8(3) . . ?
C51 N15 C52 108.2(3) . . ?
C51 N15 C60 119.1(3) . . ?
C52 N15 C60 132.0(3) . . ?
C53 N16 Fe2 131.6(2) . . ?
C55 N16 C53 118.6(3) . . ?
C55 N16 Fe2 105.3(2) . . ?
C55 N17 C57 108.3(3) . . ?
C55 N17 B4 132.7(3) . . ?
C57 N17 B4 118.5(3) . . ?
C55 N18 C56 109.6(3) . . ?
C55 N18 C61 123.3(3) . . ?
C56 N18 C61 124.6(3) . . ?
C52 N19 C66 123.0(3) . . ?
C52 N19 Fe2 107.0(2) . . ?
C66 N19 Fe2 127.7(2) . . ?

loop_
_geom_bond_atom_site_label_1
_geom_bond_atom_site_label_2
_geom_bond_distance
_geom_bond_site_symmetry_2
_geom_bond_publ_flag
C1 H1 1.0000 . ?
C1 C2 1.523(5) . ?
C1 C6 1.521(4) . ?
C1 N4 1.460(4) . ?
C2 H2A 0.9900 . ?
C2 H2B 0.9900 . ?
C2 C3 1.516(5) . ?
C3 H3A 0.9900 . ?
C3 H3B 0.9900 . ?
C3 C4 1.515(5) . ?
C4 H4A 0.9900 . ?
C4 H4B 0.9900 . ?
C4 C5 1.510(5) . ?
C5 H5A 0.9900 . ?
C5 H5B 0.9900 . ?
C5 C6 1.516(5) . ?
C6 H6 1.0000 . ?
C6 N2 1.471(5) . ?
C7 Fe1 1.947(4) . ?
C7 N4 1.365(5) . ?
C7 N5 1.352(5) . ?
C8 H8 0.9500 . ?
C8 C9 1.340(6) . ?
C8 N5 1.392(5) . ?
C9 H9 0.9500 . ?
C9 N4 1.385(5) . ?
C10 Fe1 1.991(4) . ?
C10 N2 1.372(5) . ?
C10 N6 1.353(5) . ?
C11 H11 0.9500 . ?
C11 C12 1.336(6) . ?
C11 N6 1.390(5) . ?
C12 H12 0.9500 . ?
C12 N2 1.393(5) . ?
C13 C14 1.536(6) . ?
C13 C24 1.539(6) . ?
C13 C25 1.541(5) . ?
C13 N1 1.481(5) . ?
C14 H14A 0.9800 . ?
C14 H14B 0.9800 . ?
C14 H14C 0.9800 . ?
C15 H15 0.9500 . ?
C15 C16 1.329(5) . ?
C15 N7 1.380(5) . ?
C16 H16 0.9500 . ?
C16 N8 1.383(4) . ?
C17 N21 1.374(5) . ?
C17 N7 1.357(5) . ?
C17 N8 1.394(5) . ?
C18 N1 1.321(5) . ?
C18 N9 1.364(4) . ?
C18 N10 1.374(5) . ?
C19 H19 0.9500 . ?
C19 C20 1.343(6) . ?
C19 N10 1.387(5) . ?
C20 H20 0.9500 . ?
C20 N9 1.396(5) . ?
N21 C22 1.487(5) . ?
N21 Fe1 2.029(3) . ?
C22 C23 1.528(6) . ?
C22 C36 1.530(6) . ?
C22 C37 1.535(5) . ?
C23 H23A 0.9800 . ?
C23 H23B 0.9800 . ?
C23 H23C 0.9800 . ?
C24 H24A 0.9800 . ?
C24 H24B 0.9800 . ?
C24 H24C 0.9800 . ?
C25 H25A 0.9800 . ?
C25 H25B 0.9800 . ?
C25 H25C 0.9800 . ?
C26 H26A 0.9800 . ?
C26 H26B 0.9800 . ?
C26 H26C 0.9800 . ?
C26 B1 1.619(6) . ?
C27 H27A 0.9800 . ?
C27 H27B 0.9800 . ?
C27 H27C 0.9800 . ?
C27 B1 1.631(6) . ?
C28 H28 1.0000 . ?
C28 C29 1.537(5) . ?
C28 C33 1.530(5) . ?
C28 N8 1.468(4) . ?
C29 H29 1.0000 . ?
C29 C30 1.540(5) . ?
C29 N10 1.469(4) . ?
C30 H30A 0.9900 . ?
C30 H30B 0.9900 . ?
C30 C31 1.532(5) . ?
C31 H31A 0.9900 . ?
C31 H31B 0.9900 . ?
C31 C32 1.515(5) . ?
C32 H32A 0.9900 . ?
C32 H32B 0.9900 . ?
C32 C33 1.521(6) . ?
C33 H33A 0.9900 . ?
C33 H33B 0.9900 . ?
C34 H34A 0.9800 . ?
C34 H34B 0.9800 . ?
C34 H34C 0.9800 . ?
C34 B2 1.625(6) . ?
C35 H35A 0.9800 . ?
C35 H35B 0.9800 . ?
C35 H35C 0.9800 . ?
C35 B2 1.626(6) . ?
C36 H36A 0.9800 . ?
C36 H36B 0.9800 . ?
C36 H36C 0.9800 . ?
C37 H37A 0.9800 . ?
C37 H37B 0.9800 . ?
C37 H37C 0.9800 . ?
C38 H38 1.0000 . ?
C38 C39 1.531(5) . ?
C38 C43 1.517(5) . ?
C38 N11 1.461(4) . ?
C39 H39A 0.9900 . ?
C39 H39B 0.9900 . ?
C39 C40 1.526(6) . ?
C40 H40A 0.9900 . ?
C40 H40B 0.9900 . ?
C40 C41 1.517(6) . ?
C41 H41A 0.9900 . ?
C41 H41B 0.9900 . ?
C41 C42 1.527(6) . ?
C42 H42A 0.9900 . ?
C42 H42B 0.9900 . ?
C42 C43 1.537(5) . ?
C43 H43 1.0000 . ?
C43 N3 1.481(4) . ?
C44 H44 0.9500 . ?
C44 C45 1.329(6) . ?
C44 N11 1.386(5) . ?
C45 H45 0.9500 . ?
C45 N12 1.390(5) . ?
C46 Fe2 1.954(4) . ?
C46 N11 1.374(5) . ?
C46 N12 1.348(5) . ?
C47 H47 0.9500 . ?
C47 C48 1.336(6) . ?
C47 N3 1.386(5) . ?
C48 H48 0.9500 . ?
C48 N13 1.377(5) . ?
C49 Fe2 1.989(4) . ?
C49 N3 1.372(5) . ?
C49 N13 1.371(5) . ?
C50 H50 0.9500 . ?
C50 C51 1.329(6) . ?
C50 N14 1.377(5) . ?
C51 H51 0.9500 . ?
C51 N15 1.377(5) . ?
C52 N14 1.385(5) . ?
C52 N15 1.389(5) . ?
C52 N19 1.345(5) . ?
C53 C54 1.517(6) . ?
C53 C68 1.530(6) . ?
C53 C69 1.534(6) . ?
C53 N16 1.487(5) . ?
C54 H54A 0.9800 . ?
C54 H54B 0.9800 . ?
C54 H54C 0.9800 . ?
C55 N16 1.345(5) . ?
C55 N17 1.367(5) . ?
C55 N18 1.369(5) . ?
C56 H56 0.9500 . ?
C56 C57 1.347(5) . ?
C56 N18 1.388(4) . ?
C57 H57 0.9500 . ?
C57 N17 1.385(5) . ?
C58 H58A 0.9800 . ?
C58 H58B 0.9800 . ?
C58 H58C 0.9800 . ?
C58 B3 1.615(6) . ?
C59 H59A 0.9800 . ?
C59 H59B 0.9800 . ?
C59 H59C 0.9800 . ?
C59 B3 1.618(6) . ?
C60 H60 1.0000 . ?
C60 C61 1.522(5) . ?
C60 C65 1.529(5) . ?
C60 N15 1.472(4) . ?
C61 H61 1.0000 . ?
C61 C62 1.530(5) . ?
C61 N18 1.456(4) . ?
C62 H62A 0.9900 . ?
C62 H62B 0.9900 . ?
C62 C63 1.527(5) . ?
C63 H63A 0.9900 . ?
C63 H63B 0.9900 . ?
C63 C64 1.521(5) . ?
C64 H64A 0.9900 . ?
C64 H64B 0.9900 . ?
C64 C65 1.528(5) . ?
C65 H65A 0.9900 . ?
C65 H65B 0.9900 . ?
C66 C67 1.524(6) . ?
C66 C72 1.543(5) . ?
C66 C73 1.545(5) . ?
C66 N19 1.504(5) . ?
C67 H67A 0.9800 . ?
C67 H67B 0.9800 . ?
C67 H67C 0.9800 . ?
C68 H68A 0.9800 . ?
C68 H68B 0.9800 . ?
C68 H68C 0.9800 . ?
C69 H69A 0.9800 . ?
C69 H69B 0.9800 . ?
C69 H69C 0.9800 . ?
C70 H70A 0.9800 . ?
C70 H70B 0.9800 . ?
C70 H70C 0.9800 . ?
C70 B4 1.631(6) . ?
C71 H71A 0.9800 . ?
C71 H71B 0.9800 . ?
C71 H71C 0.9800 . ?
C71 B4 1.619(6) . ?
C72 H72A 0.9800 . ?
C72 H72B 0.9800 . ?
C72 H72C 0.9800 . ?
C73 H73A 0.9800 . ?
C73 H73B 0.9800 . ?
C73 H73C 0.9800 . ?
B1 N5 1.574(5) . ?
B1 N7 1.613(5) . ?
B2 N6 1.587(5) . ?
B2 N9 1.586(5) . ?
B3 N12 1.580(5) . ?
B3 N14 1.609(5) . ?
B4 N13 1.576(6) . ?
B4 N17 1.600(6) . ?
Fe1 N1 1.995(3) . ?
Fe2 N16 1.964(3) . ?
Fe2 N19 2.014(3) . ?

loop_
_geom_torsion_atom_site_label_1
_geom_torsion_atom_site_label_2
_geom_torsion_atom_site_label_3
_geom_torsion_atom_site_label_4
_geom_torsion
_geom_torsion_site_symmetry_1
_geom_torsion_site_symmetry_2
_geom_torsion_site_symmetry_3
_geom_torsion_site_symmetry_4
_geom_torsion_publ_flag
C1 C2 C3 C4 -57.1(4) . . . . ?
C1 C6 N2 C10 17.5(6) . . . . ?
C1 C6 N2 C12 -170.1(3) . . . . ?
C2 C1 C6 C5 -55.2(4) . . . . ?
C2 C1 C6 N2 179.3(3) . . . . ?
C2 C1 N4 C7 152.3(3) . . . . ?
C2 C1 N4 C9 -28.0(5) . . . . ?
C2 C3 C4 C5 55.0(5) . . . . ?
C3 C4 C5 C6 -55.1(5) . . . . ?
C4 C5 C6 C1 55.1(4) . . . . ?
C4 C5 C6 N2 -178.0(3) . . . . ?
C5 C6 N2 C10 -107.7(4) . . . . ?
C5 C6 N2 C12 64.7(4) . . . . ?
C6 C1 C2 C3 57.4(4) . . . . ?
C6 C1 N4 C7 -83.3(4) . . . . ?
C6 C1 N4 C9 96.3(4) . . . . ?
C8 C9 N4 C1 -179.6(3) . . . . ?
C8 C9 N4 C7 0.1(4) . . . . ?
C9 C8 N5 C7 0.8(4) . . . . ?
C9 C8 N5 B1 170.2(3) . . . . ?
C11 C12 N2 C6 -174.8(3) . . . . ?
C11 C12 N2 C10 -0.9(5) . . . . ?
C12 C11 N6 C10 -0.1(5) . . . . ?
C12 C11 N6 B2 176.9(3) . . . . ?
C14 C13 N1 C18 -144.2(4) . . . . ?
C14 C13 N1 Fe1 50.2(4) . . . . ?
C15 C16 N8 C17 -0.9(4) . . . . ?
C15 C16 N8 C28 169.3(3) . . . . ?
C16 C15 N7 C17 0.1(4) . . . . ?
C16 C15 N7 B1 -174.4(3) . . . . ?
C17 N21 C22 C23 -78.1(4) . . . . ?
C17 N21 C22 C36 43.1(5) . . . . ?
C17 N21 C22 C37 164.3(3) . . . . ?
C19 C20 N9 C18 2.2(4) . . . . ?
C19 C20 N9 B2 -160.5(3) . . . . ?
C20 C19 N10 C18 1.3(4) . . . . ?
C20 C19 N10 C29 -158.8(3) . . . . ?
N21 C17 N7 C15 -177.3(4) . . . . ?
N21 C17 N7 B1 -4.8(7) . . . . ?
N21 C17 N8 C16 177.7(3) . . . . ?
N21 C17 N8 C28 9.5(6) . . . . ?
C24 C13 N1 C18 -26.7(5) . . . . ?
C24 C13 N1 Fe1 167.6(3) . . . . ?
C25 C13 N1 C18 97.1(4) . . . . ?
C25 C13 N1 Fe1 -68.6(4) . . . . ?
C26 B1 N5 C7 73.7(5) . . . . ?
C26 B1 N5 C8 -93.7(4) . . . . ?
C26 B1 N7 C15 61.6(4) . . . . ?
C26 B1 N7 C17 -110.7(5) . . . . ?
C27 B1 N5 C7 -163.6(3) . . . . ?
C27 B1 N5 C8 29.0(5) . . . . ?
C27 B1 N7 C15 -61.2(4) . . . . ?
C27 B1 N7 C17 126.6(5) . . . . ?
C28 C29 C30 C31 54.3(4) . . . . ?
C28 C29 N10 C18 -118.9(4) . . . . ?
C28 C29 N10 C19 38.3(5) . . . . ?
C29 C28 C33 C32 58.7(4) . . . . ?
C29 C28 N8 C16 -129.8(3) . . . . ?
C29 C28 N8 C17 37.2(5) . . . . ?
C29 C30 C31 C32 -56.5(4) . . . . ?
C30 C29 N10 C18 120.8(4) . . . . ?
C30 C29 N10 C19 -82.0(4) . . . . ?
C30 C31 C32 C33 58.6(4) . . . . ?
C31 C32 C33 C28 -59.6(4) . . . . ?
C33 C28 C29 C30 -55.6(4) . . . . ?
C33 C28 C29 N10 -177.3(3) . . . . ?
C33 C28 N8 C16 99.1(4) . . . . ?
C33 C28 N8 C17 -93.8(5) . . . . ?
C34 B2 N6 C10 -126.4(4) . . . . ?
C34 B2 N6 C11 57.5(4) . . . . ?
C34 B2 N9 C18 175.2(4) . . . . ?
C34 B2 N9 C20 -26.2(5) . . . . ?
C35 B2 N6 C10 112.9(5) . . . . ?
C35 B2 N6 C11 -63.2(4) . . . . ?
C35 B2 N9 C18 -62.5(5) . . . . ?
C35 B2 N9 C20 96.1(4) . . . . ?
C38 C39 C40 C41 -56.0(5) . . . . ?
C38 C43 N3 C47 -170.4(3) . . . . ?
C38 C43 N3 C49 9.2(5) . . . . ?
C39 C38 C43 C42 -56.5(4) . . . . ?
C39 C38 C43 N3 179.9(3) . . . . ?
C39 C38 N11 C44 -29.5(5) . . . . ?
C39 C38 N11 C46 142.2(4) . . . . ?
C39 C40 C41 C42 56.3(5) . . . . ?
C40 C41 C42 C43 -57.8(5) . . . . ?
C41 C42 C43 C38 57.8(4) . . . . ?
C41 C42 C43 N3 -176.8(3) . . . . ?
C42 C43 N3 C47 66.1(4) . . . . ?
C42 C43 N3 C49 -114.2(4) . . . . ?
C43 C38 C39 C40 56.4(4) . . . . ?
C43 C38 N11 C44 95.5(4) . . . . ?
C43 C38 N11 C46 -92.8(4) . . . . ?
C44 C45 N12 C46 0.4(5) . . . . ?
C44 C45 N12 B3 -170.8(4) . . . . ?
C45 C44 N11 C38 171.7(4) . . . . ?
C45 C44 N11 C46 -0.8(4) . . . . ?
C47 C48 N13 C49 0.9(4) . . . . ?
C47 C48 N13 B4 -163.9(3) . . . . ?
C48 C47 N3 C43 179.4(3) . . . . ?
C48 C47 N3 C49 -0.3(4) . . . . ?
C50 C51 N15 C52 -0.2(5) . . . . ?
C50 C51 N15 C60 171.1(3) . . . . ?
C51 C50 N14 C52 -0.2(5) . . . . ?
C51 C50 N14 B3 163.2(4) . . . . ?
C54 C53 N16 C55 -166.3(4) . . . . ?
C54 C53 N16 Fe2 -14.0(5) . . . . ?
C56 C57 N17 C55 -0.1(4) . . . . ?
C56 C57 N17 B4 172.4(3) . . . . ?
C57 C56 N18 C55 -0.7(4) . . . . ?
C57 C56 N18 C61 -163.5(3) . . . . ?
C58 B3 N12 C45 58.4(4) . . . . ?
C58 B3 N12 C46 -110.5(4) . . . . ?
C58 B3 N14 C50 -92.5(4) . . . . ?
C58 B3 N14 C52 66.0(5) . . . . ?
C59 B3 N12 C45 -62.8(5) . . . . ?
C59 B3 N12 C46 128.2(4) . . . . ?
C59 B3 N14 C50 29.9(5) . . . . ?
C59 B3 N14 C52 -171.6(4) . . . . ?
C60 C61 C62 C63 57.3(4) . . . . ?
C60 C61 N18 C55 -109.9(4) . . . . ?
C60 C61 N18 C56 50.6(4) . . . . ?
C61 C60 C65 C64 59.9(4) . . . . ?
C61 C60 N15 C51 -118.4(4) . . . . ?
C61 C60 N15 C52 50.3(5) . . . . ?
C61 C62 C63 C64 -55.5(4) . . . . ?
C62 C61 N18 C55 129.8(3) . . . . ?
C62 C61 N18 C56 -69.7(4) . . . . ?
C62 C63 C64 C65 54.5(4) . . . . ?
C63 C64 C65 C60 -56.3(4) . . . . ?
C65 C60 C61 C62 -59.9(4) . . . . ?
C65 C60 C61 N18 178.3(3) . . . . ?
C65 C60 N15 C51 111.0(4) . . . . ?
C65 C60 N15 C52 -80.2(5) . . . . ?
C67 C66 N19 C52 -0.9(5) . . . . ?
C67 C66 N19 Fe2 -161.6(3) . . . . ?
C68 C53 N16 C55 74.4(5) . . . . ?
C68 C53 N16 Fe2 -133.3(3) . . . . ?
C69 C53 N16 C55 -47.2(5) . . . . ?
C69 C53 N16 Fe2 105.0(4) . . . . ?
C70 B4 N13 C48 -28.5(5) . . . . ?
C70 B4 N13 C49 170.0(4) . . . . ?
C70 B4 N17 C55 -126.7(4) . . . . ?
C70 B4 N17 C57 63.1(5) . . . . ?
C71 B4 N13 C48 94.0(4) . . . . ?
C71 B4 N13 C49 -67.5(5) . . . . ?
C71 B4 N17 C55 112.4(4) . . . . ?
C71 B4 N17 C57 -57.8(5) . . . . ?
C72 C66 N19 C52 -123.8(4) . . . . ?
C72 C66 N19 Fe2 75.5(4) . . . . ?
C73 C66 N19 C52 119.6(4) . . . . ?
C73 C66 N19 Fe2 -41.0(4) . . . . ?
Fe1 C7 N4 C1 -3.9(4) . . . . ?
Fe1 C7 N4 C9 176.4(2) . . . . ?
Fe1 C7 N5 C8 -176.3(3) . . . . ?
Fe1 C7 N5 B1 14.9(6) . . . . ?
Fe1 C10 N2 C6 -11.9(6) . . . . ?
Fe1 C10 N2 C12 175.3(3) . . . . ?
Fe1 C10 N6 C11 -175.5(3) . . . . ?
Fe1 C10 N6 B2 8.2(6) . . . . ?
Fe1 N21 C22 C23 140.0(3) . . . . ?
Fe1 N21 C22 C36 -98.8(4) . . . . ?
Fe1 N21 C22 C37 22.3(4) . . . . ?
Fe2 C46 N11 C38 10.6(5) . . . . ?
Fe2 C46 N11 C44 -176.3(3) . . . . ?
Fe2 C46 N12 C45 176.0(3) . . . . ?
Fe2 C46 N12 B3 -14.1(6) . . . . ?
Fe2 C49 N3 C43 6.4(6) . . . . ?
Fe2 C49 N3 C47 -174.0(3) . . . . ?
Fe2 C49 N13 C48 174.4(3) . . . . ?
Fe2 C49 N13 B4 -22.7(5) . . . . ?
N1 C18 N9 C20 173.2(4) . . . . ?
N1 C18 N9 B2 -26.1(6) . . . . ?
N1 C18 N10 C19 -174.1(4) . . . . ?
N1 C18 N10 C29 -14.0(6) . . . . ?
N2 C10 N6 C11 -0.5(4) . . . . ?
N2 C10 N6 B2 -176.7(4) . . . . ?
N3 C47 C48 N13 -0.4(4) . . . . ?
N3 C49 N13 C48 -1.1(4) . . . . ?
N3 C49 N13 B4 161.8(3) . . . . ?
N4 C1 C2 C3 -176.7(3) . . . . ?
N4 C1 C6 C5 179.9(3) . . . . ?
N4 C1 C6 N2 54.3(4) . . . . ?
N4 C7 N5 C8 -0.7(4) . . . . ?
N4 C7 N5 B1 -169.6(3) . . . . ?
N5 C7 N4 C1 -179.9(3) . . . . ?
N5 C7 N4 C9 0.4(4) . . . . ?
N5 C8 C9 N4 -0.5(4) . . . . ?
N5 B1 N7 C15 179.7(3) . . . . ?
N5 B1 N7 C17 7.5(6) . . . . ?
N6 C10 N2 C6 173.7(4) . . . . ?
N6 C10 N2 C12 0.8(4) . . . . ?
N6 C11 C12 N2 0.6(5) . . . . ?
N6 B2 N9 C18 56.3(5) . . . . ?
N6 B2 N9 C20 -145.1(4) . . . . ?
N7 C15 C16 N8 0.5(5) . . . . ?
N7 C17 N21 C22 -86.9(5) . . . . ?
N7 C17 N21 Fe1 59.8(5) . . . . ?
N7 C17 N8 C16 0.9(4) . . . . ?
N7 C17 N8 C28 -167.2(3) . . . . ?
N7 B1 N5 C7 -45.5(5) . . . . ?
N7 B1 N5 C8 147.1(3) . . . . ?
N8 C17 N21 C22 97.1(4) . . . . ?
N8 C17 N21 Fe1 -116.2(3) . . . . ?
N8 C17 N7 C15 -0.6(4) . . . . ?
N8 C17 N7 B1 171.9(4) . . . . ?
N8 C28 C29 C30 171.5(3) . . . . ?
N8 C28 C29 N10 49.9(4) . . . . ?
N8 C28 C33 C32 -169.7(3) . . . . ?
N9 C18 N1 C13 124.3(4) . . . . ?
N9 C18 N1 Fe1 -66.0(4) . . . . ?
N9 C18 N10 C19 0.0(4) . . . . ?
N9 C18 N10 C29 160.1(3) . . . . ?
N9 B2 N6 C10 -7.0(6) . . . . ?
N9 B2 N6 C11 176.9(3) . . . . ?
N10 C18 N1 C13 -62.5(5) . . . . ?
N10 C18 N1 Fe1 107.2(4) . . . . ?
N10 C18 N9 C20 -1.3(4) . . . . ?
N10 C18 N9 B2 159.4(3) . . . . ?
N10 C19 C20 N9 -2.1(4) . . . . ?
N10 C29 C30 C31 175.0(3) . . . . ?
N11 C38 C39 C40 -177.0(3) . . . . ?
N11 C38 C43 C42 178.6(3) . . . . ?
N11 C38 C43 N3 54.9(4) . . . . ?
N11 C44 C45 N12 0.2(4) . . . . ?
N11 C46 N12 C45 -0.9(4) . . . . ?
N11 C46 N12 B3 169.0(4) . . . . ?
N12 C46 N11 C38 -172.0(3) . . . . ?
N12 C46 N11 C44 1.1(4) . . . . ?
N12 B3 N14 C50 148.5(3) . . . . ?
N12 B3 N14 C52 -53.0(5) . . . . ?
N13 C49 N3 C43 -178.8(3) . . . . ?
N13 C49 N3 C47 0.9(4) . . . . ?
N13 B4 N17 C55 -5.5(6) . . . . ?
N13 B4 N17 C57 -175.7(3) . . . . ?
N14 C50 C51 N15 0.2(5) . . . . ?
N14 C52 N15 C51 0.1(4) . . . . ?
N14 C52 N15 C60 -169.6(3) . . . . ?
N14 C52 N19 C66 -105.6(4) . . . . ?
N14 C52 N19 Fe2 58.5(4) . . . . ?
N14 B3 N12 C45 177.7(3) . . . . ?
N14 B3 N12 C46 8.8(6) . . . . ?
N15 C52 N14 C50 0.1(4) . . . . ?
N15 C52 N14 B3 -160.0(4) . . . . ?
N15 C52 N19 C66 85.2(5) . . . . ?
N15 C52 N19 Fe2 -110.7(4) . . . . ?
N15 C60 C61 C62 167.8(3) . . . . ?
N15 C60 C61 N18 46.0(4) . . . . ?
N15 C60 C65 C64 -167.8(3) . . . . ?
N16 C55 N17 C57 176.2(4) . . . . ?
N16 C55 N17 B4 5.2(7) . . . . ?
N16 C55 N18 C56 -176.1(3) . . . . ?
N16 C55 N18 C61 -13.0(5) . . . . ?
N17 C55 N16 C53 93.0(5) . . . . ?
N17 C55 N16 Fe2 -65.9(4) . . . . ?
N17 C55 N18 C56 0.6(4) . . . . ?
N17 C55 N18 C61 163.7(3) . . . . ?
N17 B4 N13 C48 -147.9(3) . . . . ?
N17 B4 N13 C49 50.6(5) . . . . ?
N18 C55 N16 C53 -91.1(4) . . . . ?
N18 C55 N16 Fe2 110.0(3) . . . . ?
N18 C55 N17 C57 -0.3(4) . . . . ?
N18 C55 N17 B4 -171.3(4) . . . . ?
N18 C56 C57 N17 0.5(4) . . . . ?
N18 C61 C62 C63 178.5(3) . . . . ?
N19 C52 N14 C50 -171.0(4) . . . . ?
N19 C52 N14 B3 29.0(6) . . . . ?
N19 C52 N15 C51 170.9(4) . . . . ?
N19 C52 N15 C60 1.2(7) . . . . ?

loop_
_twin_individual_id
_twin_individual_mass_fraction_refined
1 0.956(12)
2 0.044(12)

loop_
_smtbx_masks_void_nr
_smtbx_masks_void_average_x
_smtbx_masks_void_average_y
_smtbx_masks_void_average_z
_smtbx_masks_void_volume
_smtbx_masks_void_count_electrons
_smtbx_masks_void_content
1 0.513 0.421 -0.228 504.6 124.3 ?
